data_5910351
loop_
_publ_author_name
'Wyckoff, R. W. G.'

_publ_section_title
;
Page 478 from the Structure of Crystals, vol. 3 by Wyckoff R W G. 
published by Interscience Publishers, Inc. in 1951 
;
_journal_name_full 'The Structure of Crystals'
_journal_page_first 478
_journal_page_last 478
_journal_volume 3
_journal_year 1951
_chemical_formula_structural Cs3Sb2Cl9
_chemical_formula_sum 'Cl9 Cs3 Sb2'
_space_group_IT_number 164
_symmetry_cell_setting hexagonal
_symmetry_Int_Tables_number 164
_symmetry_space_group_name_Hall '-P 3 2"'
_symmetry_space_group_name_H-M 'P -3 m 1'
_audit_creation_date 2006-20-07
_audit_creation_method
;
Page 478 from the Structure of Crystals, vol. 3 by Wyckoff R W G. 
published by Interscience Publishers, Inc. in 1951 
;
_audit_update_record 'created by Girish Upreti, Portland State University'
_cell_angle_alpha 90
_cell_angle_beta 90
_cell_angle_gamma 120
_cell_length_a 7.61
_cell_length_b 7.61
_cell_length_c 9.32
_cell_volume 467.429
_cod_original_formula_sum 'Cs3 Sb2 Cl9'
_cod_database_code 5910351

loop_
_symmetry_equiv_pos_as_xyz
x,y,z
-y,x-y,z
-x+y,-x,z
x-y,-y,-z
-x,-x+y,-z
y,x,-z
-x,-y,-z
y,-x+y,-z
x-y,x,-z
-x+y,y,z
x,x-y,z
-y,-x,z

loop_
_atom_site_fract_x
_atom_site_fract_y
_atom_site_fract_z
_atom_site_label
0.00000 0.00000 0.00000 Cs1
0.33333 0.66667 0.33300 Cs2
-0.33333 -0.66667 -0.33300 Cs3
0.33333 0.66667 -0.16700 Sb1
-0.33333 -0.66667 0.16700 Sb2
0.50000 0.00000 0.00000 Cl1
0.00000 0.50000 0.00000 Cl2
0.50000 0.50000 0.00000 Cl3
0.16700 -0.16700 0.66700 Cl4
0.16700 0.33400 0.66700 Cl5
-0.33400 -0.16700 0.66700 Cl6
-0.16700 0.16700 -0.66700 Cl7
-0.16700 -0.33400 -0.66700 Cl8
0.33400 0.16700 -0.66700 Cl9
